data_7110519
loop_
_publ_author_name
'Griesbeck, Axel G.'
'Heckroth, Heike'
'Lex, Johann'

_publ_section_title
;
 Stereoselective Yang cyclizations of \a-amido ketones
;
_journal_issue 12
_journal_name_full 'Chemical Communications'
_journal_page_first 1109
_journal_paper_doi 10.1039/a901723b
_journal_year 1999
_chemical_formula_moiety 'C15 H21 N O2'
_chemical_formula_sum 'C15 H22 N O2.5'
_chemical_formula_weight 256.34
_chemical_name_systematic
;
 ?
;
_space_group_IT_number 15
_symmetry_cell_setting monoclinic
_symmetry_space_group_name_Hall '-C 2yc'
_symmetry_space_group_name_H-M 'C 1 2/c 1'
_atom_sites_solution_hydrogens geom
_atom_sites_solution_primary direct
_atom_sites_solution_secondary difmap
_audit_creation_method SHELXL
_cell_angle_alpha 90.00
_cell_angle_beta 90.62(1)
_cell_angle_gamma 90.00
_cell_formula_units_Z 8
_cell_length_a 12.840(1)
_cell_length_b 18.077(1)
_cell_length_c 12.920(1)
_cell_measurement_temperature 293(2)
_cell_volume 2998.7(4)
_computing_cell_refinement 'nonius denzo'
_computing_data_collection 'nonius collect'
_computing_data_reduction 'nonius denzo'
_computing_molecular_graphics xtal
_computing_structure_refinement 'SHELXL-93 (Sheldrick, 1993)'
_computing_structure_solution 'SHELXS-86 (Sheldrick, 1990)'
_diffrn_ambient_temperature 293(2)
_diffrn_measurement_device 'nonius kappa-ccd diffractometer'
_diffrn_radiation_monochromator graphite
_diffrn_radiation_source 'fine-focus sealed tube'
_diffrn_radiation_type MoKa
_diffrn_radiation_wavelength 0.71073
_diffrn_reflns_av_R_equivalents 0.0665
_diffrn_reflns_av_sigmaI/netI 0.0632
_diffrn_reflns_limit_h_max 16
_diffrn_reflns_limit_h_min -16
_diffrn_reflns_limit_k_max 23
_diffrn_reflns_limit_k_min -23
_diffrn_reflns_limit_l_max 12
_diffrn_reflns_limit_l_min -16
_diffrn_reflns_number 11448
_diffrn_reflns_theta_max 27.10
_diffrn_reflns_theta_min 3.17
_exptl_absorpt_coefficient_mu 0.077
_exptl_absorpt_correction_type none
_exptl_crystal_colour colourless
_exptl_crystal_density_diffrn 1.136
_exptl_crystal_description prism
_exptl_crystal_F_000 1112
_exptl_crystal_size_max 0.25
_exptl_crystal_size_mid 0.20
_exptl_crystal_size_min 0.15
_refine_diff_density_max .170
_refine_diff_density_min -.154
_refine_diff_density_rms .036
_refine_ls_extinction_method none
_refine_ls_goodness_of_fit_all 1.029
_refine_ls_goodness_of_fit_obs 1.221
_refine_ls_hydrogen_treatment refall
_refine_ls_matrix_type full
_refine_ls_number_parameters 257
_refine_ls_number_reflns 3116
_refine_ls_number_restraints 0
_refine_ls_restrained_S_all 1.059
_refine_ls_restrained_S_obs 1.221
_refine_ls_R_factor_all 0.1256
_refine_ls_R_factor_obs 0.0581
_refine_ls_shift/esd_max 0.652
_refine_ls_shift/esd_mean 0.072
_refine_ls_structure_factor_coef Fsqd
_refine_ls_weighting_details 'w=1/[s^2^(Fo^2^)+( 0.0619P)^2^+0.5637P] where P=(Fo^2^+2Fc^2^)/3'
_refine_ls_weighting_scheme calc
_refine_ls_wR_factor_all 0.1422
_refine_ls_wR_factor_obs 0.1175
_reflns_number_observed 1748
_reflns_number_total 3199
_reflns_observed_criterion 2sigma(I)
_cod_data_source_file 901723bsup1.cif
_cod_data_source_block 2b
_cod_depositor_comments
;
The following automatic conversions were performed:

'_refine_ls_weighting_scheme' value 'calc w=1/[s^2^(Fo^2^)+(
0.0619P)^2^+0.5637P] where P=(Fo^2^+2Fc^2^)/3' was changed to 'calc'.
New tag '_refine_ls_weighting_details' was created. The value of the
new tag was set to 'w=1/[s^2^(Fo^2^)+( 0.0619P)^2^+0.5637P] where
P=(Fo^2^+2Fc^2^)/3'.

Automatic conversion script
Id: cif_fix_values 3143 2015-03-26 13:38:13Z robertas 
;
_cod_original_sg_symbol_H-M 'C 2/c'
_cod_original_formula_sum 'C15 H22 N O2.50'
_cod_database_code 7110519

loop_
_symmetry_equiv_pos_as_xyz
'x, y, z'
'-x, y, -z+1/2'
'x+1/2, y+1/2, z'
'-x+1/2, y+1/2, -z+1/2'
'-x, -y, -z'
'x, -y, z-1/2'
'-x+1/2, -y+1/2, -z'
'x+1/2, -y+1/2, z-1/2'

loop_
_atom_site_aniso_label
_atom_site_aniso_U_11
_atom_site_aniso_U_22
_atom_site_aniso_U_33
_atom_site_aniso_U_23
_atom_site_aniso_U_13
_atom_site_aniso_U_12
C1 0.052(2) 0.096(2) 0.053(2) -0.013(2) 0.0043(14) 0.009(2)
C2 0.0510(14) 0.0448(12) 0.0420(13) 0.0028(9) 0.0047(10) -0.0032(10)
N3 0.0417(11) 0.0588(12) 0.0375(11) -0.0028(8) 0.0020(9) -0.0041(9)
C4 0.0415(13) 0.0468(13) 0.0388(12) 0.0008(9) 0.0003(9) -0.0020(10)
C5 0.0394(12) 0.0448(12) 0.0344(11) 0.0041(8) -0.0016(9) 0.0012(9)
O6 0.0489(10) 0.0514(10) 0.0395(8) -0.0001(6) -0.0061(7) 0.0042(8)
C7 0.0485(14) 0.0469(13) 0.0471(13) 0.0002(9) 0.0057(10) 0.0053(11)
C8 0.057(2) 0.057(2) 0.076(2) 0.0065(14) 0.0050(14) 0.0151(15)
C9 0.085(2) 0.067(2) 0.056(2) -0.0110(13) 0.016(2) 0.010(2)
C10 0.062(2) 0.0409(13) 0.0551(14) 0.0018(11) 0.0027(13) -0.0001(12)
C11 0.0358(12) 0.0438(12) 0.0436(12) 0.0041(9) 0.0027(9) 0.0018(9)
C12 0.072(2) 0.069(2) 0.0455(15) 0.0069(11) -0.0018(12) -0.0191(14)
C13 0.087(2) 0.068(2) 0.064(2) 0.0188(14) 0.0025(14) -0.030(2)
C14 0.0412(13) 0.0546(15) 0.072(2) 0.0002(12) 0.0030(11) -0.0089(11)
C15 0.074(2) 0.074(2) 0.109(3) 0.001(2) -0.005(2) -0.033(2)
C16 0.0493(15) 0.059(2) 0.0537(15) -0.0016(11) -0.0062(11) -0.0078(12)
C17 0.0526(15) 0.0528(15) 0.0454(14) 0.0110(10) -0.0032(10) -0.0062(12)
O18 0.0610(11) 0.0762(12) 0.0434(9) -0.0118(7) -0.0052(8) 0.0063(8)
OW 0.063(2) 0.0467(13) 0.0404(13) 0.000 -0.0019(11) 0.000

loop_
_atom_site_label
_atom_site_type_symbol
_atom_site_fract_x
_atom_site_fract_y
_atom_site_fract_z
_atom_site_U_iso_or_equiv
_atom_site_thermal_displace_type
_atom_site_occupancy
_atom_site_calc_flag
_atom_site_refinement_flags
C1 C -0.1020(2) 0.4086(2) 1.0221(3) 0.0670(8) Uani 1 d .
H1A H -0.1358(36) 0.3878(26) 1.0737(37) 0.166(19) Uiso 1 d .
H1B H -0.1359(28) 0.4056(18) 0.9650(30) 0.121(13) Uiso 1 d .
H1C H -0.1107(36) 0.4561(31) 1.0560(39) 0.192(20) Uiso 1 d .
C2 C 0.0095(2) 0.38626(11) 1.0157(2) 0.0459(5) Uani 1 d .
N3 N 0.03934(15) 0.35376(10) 0.92725(14) 0.0460(5) Uani 1 d .
H3 H -0.0072(20) 0.3542(14) 0.8775(21) 0.073(8) Uiso 1 d .
C4 C 0.1449(2) 0.33375(11) 0.9053(2) 0.0424(5) Uani 1 d .
H4 H 0.1841(14) 0.3350(9) 0.9708(14) 0.034(5) Uiso 1 d .
C5 C 0.2020(2) 0.37813(11) 0.82001(14) 0.0396(5) Uani 1 d .
O6 O 0.12901(12) 0.39497(9) 0.73903(10) 0.0467(4) Uani 1 d .
C7 C 0.2572(2) 0.30376(11) 0.7893(2) 0.0475(6) Uani 1 d .
C8 C 0.3607(2) 0.2934(2) 0.8465(2) 0.0633(7) Uani 1 d .
H8A H 0.3822(20) 0.2448(16) 0.8361(18) 0.072(8) Uiso 1 d .
H8B H 0.3581(18) 0.3024(13) 0.9236(21) 0.073(8) Uiso 1 d .
H8C H 0.4124(21) 0.3284(16) 0.8199(19) 0.084(9) Uiso 1 d .
C9 C 0.2704(3) 0.2891(2) 0.6743(2) 0.0689(8) Uani 1 d .
H9A H 0.2020(27) 0.2937(17) 0.6328(23) 0.108(11) Uiso 1 d .
H9B H 0.2989(22) 0.2383(18) 0.6635(20) 0.095(9) Uiso 1 d .
H9C H 0.3234(23) 0.3233(17) 0.6484(21) 0.099(10) Uiso 1 d .
C10 C 0.1676(2) 0.26270(13) 0.8436(2) 0.0525(6) Uani 1 d .
H10A H 0.1889(15) 0.2181(12) 0.8824(15) 0.049(6) Uiso 1 d .
H10B H 0.1057(18) 0.2525(12) 0.7964(17) 0.058(7) Uiso 1 d .
C11 C 0.2658(2) 0.44529(11) 0.84795(15) 0.0410(5) Uani 1 d .
C12 C 0.2904(2) 0.49759(14) 0.7734(2) 0.0621(7) Uani 1 d .
H12 H 0.2623(17) 0.4924(12) 0.7091(18) 0.059(7) Uiso 1 d .
C13 C 0.3490(2) 0.5590(2) 0.7976(2) 0.0732(8) Uani 1 d .
H13 H 0.3617(20) 0.5943(15) 0.7492(20) 0.079(8) Uiso 1 d .
C14 C 0.3865(2) 0.57163(13) 0.8964(2) 0.0559(6) Uani 1 d .
C15 C 0.4501(3) 0.6398(2) 0.9229(4) 0.0857(10) Uani 1 d .
H15A H 0.4838(32) 0.6372(21) 0.9839(32) 0.138(16) Uiso 1 d .
H15B H 0.4054(39) 0.6814(30) 0.9308(37) 0.188(22) Uiso 1 d .
H15C H 0.5020(44) 0.6441(31) 0.8818(46) 0.206(25) Uiso 1 d .
C16 C 0.3621(2) 0.52040(13) 0.9705(2) 0.0541(6) Uani 1 d .
H16 H 0.3892(17) 0.5292(12) 1.0424(18) 0.059(6) Uiso 1 d .
C17 C 0.3024(2) 0.45907(13) 0.9476(2) 0.0503(6) Uani 1 d .
H17 H 0.2880(16) 0.4260(12) 0.9987(16) 0.050(6) Uiso 1 d .
O18 O 0.07144(13) 0.39727(9) 1.08786(11) 0.0603(5) Uani 1 d .
OW O 0.0000 0.51769(12) 0.7500 0.0502(6) Uani 1 d S
HO6 H 0.0929(21) 0.4355(15) 0.7544(18) 0.076(9) Uiso 1 d .
HW H -0.0261(23) 0.5467(16) 0.7990(20) 0.099(10) Uiso 1 d .

loop_
_atom_type_symbol
_atom_type_description
_atom_type_scat_dispersion_real
_atom_type_scat_dispersion_imag
_atom_type_scat_source
C C .0033 .0016 'International Tables Vol C Tables 4.2.6.8 and 6.1.1.4'
H H .0000 .0000 'International Tables Vol C Tables 4.2.6.8 and 6.1.1.4'
N N .0061 .0033 'International Tables Vol C Tables 4.2.6.8 and 6.1.1.4'
O O .0106 .0060 'International Tables Vol C Tables 4.2.6.8 and 6.1.1.4'

loop_
_geom_angle_atom_site_label_1
_geom_angle_atom_site_label_2
_geom_angle_atom_site_label_3
_geom_angle
O18 C2 N3 121.6(2)
O18 C2 C1 121.8(2)
N3 C2 C1 116.6(2)
C2 N3 C4 123.9(2)
N3 C4 C10 119.8(2)
N3 C4 C5 117.7(2)
C10 C4 C5 88.3(2)
O6 C5 C11 110.7(2)
O6 C5 C4 108.6(2)
C11 C5 C4 120.4(2)
O6 C5 C7 106.92(15)
C11 C5 C7 120.3(2)
C4 C5 C7 87.41(14)
C9 C7 C8 110.2(2)
C9 C7 C10 116.9(2)
C8 C7 C10 111.8(2)
C9 C7 C5 116.8(2)
C8 C7 C5 112.1(2)
C10 C7 C5 87.5(2)
C4 C10 C7 88.9(2)
C17 C11 C12 116.4(2)
C17 C11 C5 123.0(2)
C12 C11 C5 120.7(2)
C13 C12 C11 121.3(2)
C12 C13 C14 121.9(2)
C16 C14 C13 117.0(2)
C16 C14 C15 121.2(3)
C13 C14 C15 121.7(3)
C14 C16 C17 121.7(2)
C16 C17 C11 121.7(2)

loop_
_geom_bond_atom_site_label_1
_geom_bond_atom_site_label_2
_geom_bond_distance
C1 C2 1.490(4)
C2 O18 1.235(2)
C2 N3 1.345(3)
N3 C4 1.434(3)
C4 C10 1.541(3)
C4 C5 1.553(3)
C5 O6 1.430(2)
C5 C11 1.506(3)
C5 C7 1.572(3)
C7 C9 1.521(3)
C7 C8 1.525(3)
C7 C10 1.544(3)
C11 C17 1.388(3)
C11 C12 1.388(3)
C12 C13 1.376(4)
C13 C14 1.379(3)
C14 C16 1.370(3)
C14 C15 1.515(4)
C16 C17 1.378(3)

loop_
_geom_torsion_atom_site_label_1
_geom_torsion_atom_site_label_2
_geom_torsion_atom_site_label_3
_geom_torsion_atom_site_label_4
_geom_torsion
O18 C2 N3 C4 -4.4(3)
C1 C2 N3 C4 175.3(2)
C2 N3 C4 C10 144.1(2)
C2 N3 C4 C5 -110.7(2)
N3 C4 C5 O6 -37.0(2)
C10 C4 C5 O6 86.1(2)
N3 C4 C5 C11 92.0(2)
C10 C4 C5 C11 -144.9(2)
N3 C4 C5 C7 -144.0(2)
C10 C4 C5 C7 -20.9(2)
O6 C5 C7 C9 31.3(3)
C11 C5 C7 C9 -96.0(3)
C4 C5 C7 C9 139.9(2)
O6 C5 C7 C8 159.8(2)
C11 C5 C7 C8 32.5(3)
C4 C5 C7 C8 -91.6(2)
O6 C5 C7 C10 -87.7(2)
C11 C5 C7 C10 145.0(2)
C4 C5 C7 C10 20.9(2)
N3 C4 C10 C7 142.6(2)
C5 C4 C10 C7 21.3(2)
C9 C7 C10 C4 -140.0(2)
C8 C7 C10 C4 91.8(2)
C5 C7 C10 C4 -21.1(2)
O6 C5 C11 C17 147.3(2)
C4 C5 C11 C17 19.2(3)
C7 C5 C11 C17 -87.1(2)
O6 C5 C11 C12 -32.2(3)
C4 C5 C11 C12 -160.3(2)
C7 C5 C11 C12 93.4(2)
C17 C11 C12 C13 0.8(4)
C5 C11 C12 C13 -179.7(2)
C11 C12 C13 C14 0.3(5)
C12 C13 C14 C16 -0.6(4)
C12 C13 C14 C15 -179.4(3)
C13 C14 C16 C17 -0.2(4)
C15 C14 C16 C17 178.5(3)
C14 C16 C17 C11 1.4(4)
C12 C11 C17 C16 -1.6(3)
C5 C11 C17 C16 178.9(2)
